data_8104162
loop_
_publ_author_name
'Kolev, T.'
'Preut, H.'
'Bleckmann, P.'

_publ_section_title
;
 Crystal structure of diguanidinium squarate dihydrate, (C (N H2)3)2 C4 H4
 . 2H2 O
;
_journal_name_full
;
Zeitschrift fuer Kristallographie - New Crystal Structures
;
_journal_page_first 414
_journal_page_last 414
_journal_volume 212
_journal_year 1997
_chemical_formula_sum 'C6 H16 N6 O6'
_chemical_name_systematic '(C (N H2)3)2 C4 O4 (H2 O)2'
_space_group_IT_number 14
_symmetry_space_group_name_Hall '-P 2ybc'
_symmetry_space_group_name_H-M 'P 1 21/c 1'
_cell_angle_alpha 90
_cell_angle_beta 100.69
_cell_angle_gamma 90
_cell_formula_units_Z 2
_cell_length_a 3.791
_cell_length_b 17.713
_cell_length_c 9.19
_cell_volume 606.399
_citation_journal_id_ASTM ZKNSFT
_cod_data_source_file Kolev_ZKNSFT_1997_1981.cif
_cod_data_source_block C6H16N6O6
_cod_original_cell_volume 606.3985
_cod_database_code 8104162

loop_
_symmetry_equiv_pos_as_xyz
x,y,z
-x,y+1/2,-z+1/2
-x,-y,-z
x,-y-1/2,z-1/2

loop_
_atom_site_label
_atom_site_type_symbol
_atom_site_fract_x
_atom_site_fract_y
_atom_site_fract_z
_atom_site_occupancy
_atom_site_U_iso_or_equiv
H2 H+1 0.7126 0.65 0.1583 1 0.0
H8 H+1 0.8797 0.2442 0.497 1 0.0
N1 N-3 0.7127 0.41065 0.4427 1 0.0
H7 H+1 1.0198 0.3112 0.5966 1 0.0
H4 H+1 0.8046 0.4255 0.5323 1 0.0
H3 H+1 0.5972 0.4429 0.3718 1 0.0
H5 H+1 0.5363 0.2615 0.2744 1 0.0
O3 O-2 0.6345 0.65554 0.2367 1 0.0
H6 H+1 0.4235 0.3425 0.2142 1 0.0
O2 O-2 0.2845 0.51802 0.2404 1 0.0
N2 N-3 0.5515 0.31248 0.2818 1 0.0
C2 C+2 0.1267 0.50834 0.1085 1 0.0
N3 N-3 0.8748 0.28967 0.514 1 0.0
C1 C+1 0.0531 0.44313 0.0109 1 0.0
H1 H+1 0.5144 0.6091 0.2434 1 0.0
C3 C+4 0.712 0.33775 0.4124 1 0.0
O1 O-2 0.1235 0.37388 0.0237 1 0.0
